data_7704189
loop_
_publ_author_name
'Chiu, Cheng-Chang'
'Cheng, Ming-Chuan'
'Lin, Sheng-Hsiang'
'Yan, Cheng-Wei'
'Lee, Gene-Hsiang'
'Chang, Mu-Chieh'
'Lin, Tien-Sung'
'Peng, Shie-Ming'

_publ_section_title
;
 Structure and magnetic properties of a novel heteroheptanuclear metal
 string complex
 [Ni<sub>3</sub>Ru<sub>2</sub>Ni<sub>2</sub>(\m<sub>7</sub>-teptra)<sub>4</sub>(NCS)<sub>2</sub>](PF<sub>6</sub>).
;
_journal_issue 20
_journal_name_full 'Dalton transactions (Cambridge, England : 2003)'
_journal_page_first 6635
_journal_page_last 6643
_journal_paper_doi 10.1039/d0dt00156b
_journal_volume 49
_journal_year 2020
_chemical_formula_sum 'C86 H64 Cl8 F6 N30 Ni5 P Ru2 S2'
_chemical_formula_weight 2506.05
_space_group_crystal_system monoclinic
_space_group_IT_number 15
_space_group_name_Hall '-C 2yc'
_space_group_name_H-M_alt 'C 1 2/c 1'
_atom_sites_solution_hydrogens geom
_audit_creation_method SHELXL-2014/7
_audit_update_record
;
2019-11-21 deposited with the CCDC.	2020-04-22 downloaded from the CCDC.
;
_cell_angle_alpha 90
_cell_angle_beta 115.2998(12)
_cell_angle_gamma 90
_cell_formula_units_Z 4
_cell_length_a 38.6072(15)
_cell_length_b 14.9578(6)
_cell_length_c 17.7771(8)
_cell_measurement_reflns_used 9656
_cell_measurement_temperature 150(2)
_cell_measurement_theta_max 27.48
_cell_measurement_theta_min 2.53
_cell_volume 9281.2(7)
_computing_cell_refinement 'Bruker SAINT'
_computing_data_collection 'Bruker APEX3'
_computing_data_reduction 'Bruker SAINT'
_computing_molecular_graphics 'Bruker SHELXTL'
_computing_publication_material 'Bruker SHELXTL'
_computing_structure_refinement 'SHELXL-2014/7 (Sheldrick, 2014)'
_computing_structure_solution 'SHELXS-97 (Sheldrick 2008)'
_diffrn_ambient_temperature 150(2)
_diffrn_measured_fraction_theta_full 0.999
_diffrn_measured_fraction_theta_max 0.999
_diffrn_measurement_device_type 'Bruker D8 VENTURE'
_diffrn_measurement_method '\f and \w scans'
_diffrn_radiation_type MoK\a
_diffrn_radiation_wavelength 0.71073
_diffrn_reflns_av_R_equivalents 0.0231
_diffrn_reflns_av_unetI/netI 0.0204
_diffrn_reflns_Laue_measured_fraction_full 0.999
_diffrn_reflns_Laue_measured_fraction_max 0.999
_diffrn_reflns_limit_h_max 41
_diffrn_reflns_limit_h_min -50
_diffrn_reflns_limit_k_max 19
_diffrn_reflns_limit_k_min -19
_diffrn_reflns_limit_l_max 23
_diffrn_reflns_limit_l_min -23
_diffrn_reflns_number 35906
_diffrn_reflns_point_group_measured_fraction_full 0.999
_diffrn_reflns_point_group_measured_fraction_max 0.999
_diffrn_reflns_theta_full 25.242
_diffrn_reflns_theta_max 27.493
_diffrn_reflns_theta_min 2.218
_exptl_absorpt_coefficient_mu 1.679
_exptl_absorpt_correction_T_max 0.7456
_exptl_absorpt_correction_T_min 0.6693
_exptl_absorpt_correction_type multi-scan
_exptl_absorpt_process_details 'SADABS (Bruker, 2016)'
_exptl_crystal_colour dark-green
_exptl_crystal_density_diffrn 1.793
_exptl_crystal_description block
_exptl_crystal_F_000 5020
_exptl_crystal_size_max 0.251
_exptl_crystal_size_mid 0.230
_exptl_crystal_size_min 0.144
_refine_diff_density_max 0.869
_refine_diff_density_min -0.930
_refine_diff_density_rms 0.107
_refine_ls_extinction_method none
_refine_ls_goodness_of_fit_ref 1.095
_refine_ls_hydrogen_treatment constr
_refine_ls_matrix_type full
_refine_ls_number_parameters 632
_refine_ls_number_reflns 10652
_refine_ls_number_restraints 0
_refine_ls_restrained_S_all 1.095
_refine_ls_R_factor_all 0.0649
_refine_ls_R_factor_gt 0.0422
_refine_ls_shift/su_max 0.003
_refine_ls_shift/su_mean 0.000
_refine_ls_structure_factor_coef Fsqd
_refine_ls_weighting_details 'w=1/[\s^2^(Fo^2^)+(0.0461P)^2^+69.7135P] where P=(Fo^2^+2Fc^2^)/3'
_refine_ls_weighting_scheme calc
_refine_ls_wR_factor_gt 0.1032
_refine_ls_wR_factor_ref 0.1305
_reflns_Friedel_coverage 0.000
_reflns_number_gt 7889
_reflns_number_total 10652
_reflns_threshold_expression 'I > 2\s(I)'
_cod_data_source_file d0dt00156b2.cif
_cod_data_source_block ic19203
_cod_depositor_comments 'Adding full bibliography for 7704189.cif.'
_cod_original_sg_symbol_H-M 'C 2/c'
_cod_database_code 7704189
_shelx_shelxl_version_number 2014/7
_shelx_space_group_comment
; 
The symmetry employed for this shelxl refinement is uniquely defined 
by the following loop, which should always be used as a source of 
symmetry information in preference to the above space-group names. 
They are only intended as comments. 
;
_shelx_estimated_absorpt_t_min 0.678
_shelx_estimated_absorpt_t_max 0.794

loop_
_space_group_symop_operation_xyz
'x, y, z'
'-x, y, -z+1/2'
'x+1/2, y+1/2, z'
'-x+1/2, y+1/2, -z+1/2'
'-x, -y, -z'
'x, -y, z-1/2'
'-x+1/2, -y+1/2, -z'
'x+1/2, -y+1/2, z-1/2'

loop_
_atom_site_label
_atom_site_type_symbol
_atom_site_fract_x
_atom_site_fract_y
_atom_site_fract_z
_atom_site_U_iso_or_equiv
_atom_site_adp_type
_atom_site_occupancy
_atom_site_site_symmetry_order
_atom_site_calc_flag
_atom_site_refinement_flags_posn
_atom_site_refinement_flags_adp
_atom_site_refinement_flags_occupancy
_atom_site_disorder_assembly
_atom_site_disorder_group
Ru1 Ru 0.5000 0.73749(3) 0.7500 0.01633(10) Uani 1 2 d S T P . .
M1 Ru 0.55552(2) 0.73669(2) 0.86582(2) 0.01460(9) Uani 0.5 1 d . . P A 1
M1' Ni 0.55552(2) 0.73669(2) 0.86582(2) 0.01460(9) Uani 0.5 1 d . . P A 2
Ni1 Ni 0.67110(2) 0.73836(3) 1.10642(3) 0.01890(11) Uani 1 1 d . . . . .
Ni2 Ni 0.61223(2) 0.73603(3) 0.98458(2) 0.01408(10) Uani 1 1 d . . . . .
S1 S 0.79974(3) 0.75339(9) 1.30775(7) 0.0414(3) Uani 1 1 d . . . . .
N1 N 0.67146(8) 0.6026(2) 1.07685(18) 0.0213(6) Uani 1 1 d . . . . .
N2 N 0.60673(8) 0.6099(2) 0.98761(17) 0.0208(6) Uani 1 1 d . . . . .
N3 N 0.54198(8) 0.6191(2) 0.89756(17) 0.0206(6) Uani 1 1 d . . . . .
N4 N 0.47930(8) 0.6416(2) 0.80008(18) 0.0248(6) Uani 1 1 d . . . . .
N5 N 0.41906(8) 0.6744(2) 0.69599(17) 0.0213(6) Uani 1 1 d . . . . .
N6 N 0.36258(8) 0.7196(2) 0.58576(18) 0.0221(6) Uani 1 1 d . . . . .
N7 N 0.30783(8) 0.7776(2) 0.48017(18) 0.0222(6) Uani 1 1 d . . . . .
N8 N 0.65560(8) 0.8711(2) 1.11136(18) 0.0248(6) Uani 1 1 d . . . . .
N9 N 0.61354(8) 0.8620(2) 0.97213(18) 0.0222(6) Uani 1 1 d . . . . .
N10 N 0.56896(8) 0.8537(2) 0.83329(18) 0.0217(6) Uani 1 1 d . . . . .
N11 N 0.52074(8) 0.8330(2) 0.69988(17) 0.0231(6) Uani 1 1 d . . . . .
N12 N 0.47017(8) 0.7990(2) 0.57283(17) 0.0198(6) Uani 1 1 d . . . . .
N13 N 0.41732(8) 0.7521(2) 0.45389(18) 0.0211(6) Uani 1 1 d . . . . .
N14 N 0.36444(8) 0.7031(2) 0.33714(18) 0.0241(6) Uani 1 1 d . . . . .
N15 N 0.72256(8) 0.74105(19) 1.20947(19) 0.0205(6) Uani 1 1 d . . . . .
C1 C 0.70467(10) 0.5571(3) 1.1128(2) 0.0276(8) Uani 1 1 d . . . . .
H1 H 0.7262 0.5869 1.1536 0.033 Uiso 1 1 calc R U . . .
C2 C 0.70909(11) 0.4703(3) 1.0938(3) 0.0353(9) Uani 1 1 d . . . . .
H2 H 0.7327 0.4398 1.1225 0.042 Uiso 1 1 calc R U . . .
C3 C 0.67799(11) 0.4283(3) 1.0314(3) 0.0345(9) Uani 1 1 d . . . . .
H3 H 0.6804 0.3692 1.0145 0.041 Uiso 1 1 calc R U . . .
C4 C 0.64357(11) 0.4731(3) 0.9943(2) 0.0270(8) Uani 1 1 d . . . . .
H4 H 0.6221 0.4451 0.9514 0.032 Uiso 1 1 calc R U . . .
C5 C 0.64026(10) 0.5605(2) 1.0200(2) 0.0207(7) Uani 1 1 d . . . . .
C6 C 0.57118(10) 0.5703(2) 0.9553(2) 0.0213(7) Uani 1 1 d . . . . .
C7 C 0.56341(10) 0.4863(3) 0.9790(2) 0.0250(7) Uani 1 1 d . . . . .
H7 H 0.5831 0.4535 1.0217 0.030 Uiso 1 1 calc R U . . .
C8 C 0.52679(11) 0.4514(3) 0.9397(2) 0.0304(8) Uani 1 1 d . . . . .
H8 H 0.5216 0.3935 0.9543 0.036 Uiso 1 1 calc R U . . .
C9 C 0.49760(11) 0.5000(3) 0.8793(2) 0.0306(8) Uani 1 1 d . . . . .
H9 H 0.4727 0.4750 0.8512 0.037 Uiso 1 1 calc R U . . .
C10 C 0.50517(10) 0.5861(3) 0.8603(2) 0.0233(7) Uani 1 1 d . . . . .
C11 C 0.43984(10) 0.6346(2) 0.7715(2) 0.0235(7) Uani 1 1 d . . . . .
C12 C 0.42081(11) 0.5970(3) 0.8150(2) 0.0306(8) Uani 1 1 d . . . . .
H12 H 0.4348 0.5714 0.8684 0.037 Uiso 1 1 calc R U . . .
C13 C 0.38102(11) 0.5974(3) 0.7790(3) 0.0329(9) Uani 1 1 d . . . . .
H13 H 0.3679 0.5712 0.8081 0.039 Uiso 1 1 calc R U . . .
C14 C 0.36040(10) 0.6349(3) 0.7022(2) 0.0284(8) Uani 1 1 d . . . . .
H14 H 0.3332 0.6322 0.6771 0.034 Uiso 1 1 calc R U . . .
C15 C 0.37996(10) 0.6772(3) 0.6613(2) 0.0231(7) Uani 1 1 d . . . . .
C16 C 0.32830(10) 0.7650(2) 0.5631(2) 0.0218(7) Uani 1 1 d . . . . .
C17 C 0.31664(10) 0.8033(3) 0.6205(2) 0.0268(8) Uani 1 1 d . . . . .
H17 H 0.3312 0.7940 0.6785 0.032 Uiso 1 1 calc R U . . .
C18 C 0.28390(11) 0.8544(3) 0.5919(3) 0.0313(8) Uani 1 1 d . . . . .
H18 H 0.2758 0.8812 0.6302 0.038 Uiso 1 1 calc R U . . .
C19 C 0.26262(11) 0.8667(3) 0.5069(2) 0.0312(8) Uani 1 1 d . . . . .
H19 H 0.2397 0.9011 0.4862 0.037 Uiso 1 1 calc R U . . .
C20 C 0.27551(10) 0.8280(3) 0.4539(2) 0.0265(8) Uani 1 1 d . . . . .
H20 H 0.2611 0.8368 0.3958 0.032 Uiso 1 1 calc R U . . .
C21 C 0.66999(11) 0.9140(3) 1.1856(2) 0.0315(8) Uani 1 1 d . . . . .
H21 H 0.6883 0.8837 1.2328 0.038 Uiso 1 1 calc R U . . .
C22 C 0.65956(12) 0.9982(3) 1.1961(3) 0.0364(10) Uani 1 1 d . . . . .
H22 H 0.6707 1.0264 1.2490 0.044 Uiso 1 1 calc R U . . .
C23 C 0.63228(12) 1.0418(3) 1.1276(3) 0.0357(9) Uani 1 1 d . . . . .
H23 H 0.6243 1.1007 1.1329 0.043 Uiso 1 1 calc R U . . .
C24 C 0.61678(11) 0.9991(3) 1.0516(2) 0.0280(8) Uani 1 1 d . . . . .
H24 H 0.5978 1.0283 1.0046 0.034 Uiso 1 1 calc R U . . .
C25 C 0.62894(10) 0.9127(2) 1.0437(2) 0.0229(7) Uani 1 1 d . . . . .
C26 C 0.59758(10) 0.9010(2) 0.8941(2) 0.0217(7) Uani 1 1 d . . . . .
C27 C 0.60992(11) 0.9819(3) 0.8745(2) 0.0275(8) Uani 1 1 d . . . . .
H27 H 0.6316 1.0120 0.9147 0.033 Uiso 1 1 calc R U . . .
C28 C 0.59024(11) 1.0171(3) 0.7960(2) 0.0299(8) Uani 1 1 d . . . . .
H28 H 0.5976 1.0735 0.7832 0.036 Uiso 1 1 calc R U . . .
C29 C 0.55969(11) 0.9714(3) 0.7353(2) 0.0276(8) Uani 1 1 d . . . . .
H29 H 0.5456 0.9974 0.6820 0.033 Uiso 1 1 calc R U . . .
C30 C 0.55006(10) 0.8869(2) 0.7538(2) 0.0212(7) Uani 1 1 d . . . . .
C31 C 0.50494(10) 0.8403(2) 0.6139(2) 0.0222(7) Uani 1 1 d . . . . .
C32 C 0.52264(11) 0.8797(3) 0.5684(2) 0.0279(8) Uani 1 1 d . . . . .
H32 H 0.5475 0.9050 0.5959 0.033 Uiso 1 1 calc R U . . .
C33 C 0.50339(11) 0.8816(3) 0.4827(2) 0.0293(8) Uani 1 1 d . . . . .
H33 H 0.5149 0.9104 0.4514 0.035 Uiso 1 1 calc R U . . .
C34 C 0.46783(11) 0.8424(3) 0.4416(2) 0.0275(8) Uani 1 1 d . . . . .
H34 H 0.4545 0.8461 0.3827 0.033 Uiso 1 1 calc R U . . .
C35 C 0.45173(10) 0.7972(2) 0.4875(2) 0.0205(7) Uani 1 1 d . . . . .
C36 C 0.40303(10) 0.7141(2) 0.3753(2) 0.0221(7) Uani 1 1 d . . . . .
C37 C 0.42609(11) 0.6828(3) 0.3371(2) 0.0267(8) Uani 1 1 d . . . . .
H37 H 0.4531 0.6898 0.3640 0.032 Uiso 1 1 calc R U . . .
C38 C 0.40904(12) 0.6418(3) 0.2604(2) 0.0306(8) Uani 1 1 d . . . . .
H38 H 0.4243 0.6208 0.2340 0.037 Uiso 1 1 calc R U . . .
C39 C 0.36944(12) 0.6314(3) 0.2217(2) 0.0321(9) Uani 1 1 d . . . . .
H39 H 0.3572 0.6040 0.1686 0.039 Uiso 1 1 calc R U . . .
C40 C 0.34863(11) 0.6618(3) 0.2624(2) 0.0293(8) Uani 1 1 d . . . . .
H40 H 0.3216 0.6535 0.2367 0.035 Uiso 1 1 calc R U . . .
C41 C 0.75400(11) 0.7466(3) 1.2485(2) 0.0275(8) Uani 1 1 d . . . . .
C42 C 0.9043(2) 0.7288(4) 1.5592(4) 0.080(2) Uani 1 1 d . . . . .
H42A H 0.9159 0.7776 1.6000 0.097 Uiso 1 1 calc R U . . .
H42B H 0.9208 0.6753 1.5800 0.097 Uiso 1 1 calc R U . . .
Cl1 Cl 0.90316(5) 0.76058(10) 1.46373(12) 0.0737(5) Uani 1 1 d . . . . .
Cl2 Cl 0.85817(6) 0.70442(11) 1.55230(10) 0.0792(5) Uani 1 1 d . . . . .
C43 C 0.7762(2) 0.5675(5) 0.4110(5) 0.0757(19) Uani 1 1 d . . . . .
H43A H 0.7939 0.5223 0.4486 0.091 Uiso 1 1 calc R U . . .
H43B H 0.7910 0.6070 0.3908 0.091 Uiso 1 1 calc R U . . .
Cl3 Cl 0.73917(5) 0.51356(14) 0.32560(12) 0.0902(6) Uani 1 1 d . . . . .
Cl4 Cl 0.75635(11) 0.6298(2) 0.4647(2) 0.1598(14) Uani 1 1 d . . . . .
P1 P 0.5000 0.80434(12) 0.2500 0.0382(4) Uani 1 2 d S T P . .
F1 F 0.51267(8) 0.8801(2) 0.32004(16) 0.0493(7) Uani 1 1 d . . . . .
F2 F 0.45771(8) 0.8051(2) 0.24544(18) 0.0526(7) Uani 1 1 d . . . . .
F3 F 0.48790(10) 0.7294(2) 0.1795(2) 0.0688(10) Uani 1 1 d . . . . .

loop_
_atom_site_aniso_label
_atom_site_aniso_U_11
_atom_site_aniso_U_22
_atom_site_aniso_U_33
_atom_site_aniso_U_23
_atom_site_aniso_U_13
_atom_site_aniso_U_12
Ru1 0.01497(18) 0.01857(19) 0.01437(18) 0.000 0.00524(14) 0.000
M1 0.01261(16) 0.01665(17) 0.01348(16) -0.00018(11) 0.00457(13) -0.00029(11)
M1' 0.01261(16) 0.01665(17) 0.01348(16) -0.00018(11) 0.00457(13) -0.00029(11)
Ni1 0.0146(2) 0.0222(2) 0.0162(2) 0.00023(16) 0.00303(17) -0.00036(16)
Ni2 0.0121(2) 0.0159(2) 0.0127(2) -0.00005(14) 0.00380(16) -0.00038(14)
S1 0.0214(5) 0.0596(7) 0.0327(5) -0.0043(5) 0.0015(4) -0.0036(5)
N1 0.0152(13) 0.0249(15) 0.0207(14) 0.0014(11) 0.0049(11) 0.0000(11)
N2 0.0133(13) 0.0245(15) 0.0203(14) 0.0001(11) 0.0031(11) -0.0010(11)
N3 0.0166(13) 0.0241(15) 0.0177(13) 0.0020(11) 0.0041(11) 0.0000(11)
N4 0.0163(14) 0.0315(17) 0.0211(14) 0.0091(12) 0.0026(12) -0.0037(12)
N5 0.0160(13) 0.0252(15) 0.0189(14) 0.0004(11) 0.0039(11) 0.0006(11)
N6 0.0158(13) 0.0299(16) 0.0193(14) 0.0022(12) 0.0061(11) 0.0029(12)
N7 0.0166(14) 0.0244(15) 0.0226(14) -0.0012(12) 0.0056(12) 0.0011(11)
N8 0.0206(15) 0.0274(16) 0.0220(15) -0.0023(12) 0.0049(12) -0.0015(12)
N9 0.0193(14) 0.0240(15) 0.0183(14) -0.0017(11) 0.0030(11) -0.0008(11)
N10 0.0174(14) 0.0253(15) 0.0199(14) -0.0005(12) 0.0057(12) 0.0005(11)
N11 0.0188(14) 0.0309(16) 0.0155(13) 0.0025(12) 0.0033(11) -0.0058(12)
N12 0.0169(13) 0.0241(15) 0.0158(13) -0.0013(11) 0.0044(11) -0.0002(11)
N13 0.0164(14) 0.0288(16) 0.0152(13) 0.0001(11) 0.0040(11) -0.0013(11)
N14 0.0208(14) 0.0302(16) 0.0179(14) -0.0022(12) 0.0050(12) -0.0013(12)
N15 0.0199(15) 0.0155(13) 0.0299(16) -0.0024(11) 0.0142(13) -0.0019(11)
C1 0.0172(16) 0.0294(19) 0.0312(19) 0.0032(15) 0.0055(15) -0.0015(14)
C2 0.0217(19) 0.031(2) 0.045(2) 0.0047(18) 0.0067(17) 0.0057(16)
C3 0.029(2) 0.0241(19) 0.046(2) -0.0036(17) 0.0115(18) 0.0025(16)
C4 0.0231(18) 0.0263(19) 0.0289(19) -0.0034(15) 0.0085(15) -0.0018(14)
C5 0.0175(16) 0.0224(17) 0.0207(16) 0.0021(13) 0.0067(13) 0.0026(13)
C6 0.0187(16) 0.0252(18) 0.0171(15) 0.0016(13) 0.0049(13) 0.0024(13)
C7 0.0198(17) 0.0270(18) 0.0252(17) 0.0062(14) 0.0067(14) 0.0026(14)
C8 0.0256(19) 0.030(2) 0.032(2) 0.0069(16) 0.0090(16) -0.0036(15)
C9 0.0216(18) 0.031(2) 0.0306(19) 0.0065(16) 0.0033(15) -0.0065(15)
C10 0.0174(16) 0.0292(19) 0.0206(16) 0.0039(14) 0.0054(13) -0.0001(14)
C11 0.0184(16) 0.0258(18) 0.0220(17) 0.0007(14) 0.0046(14) -0.0019(14)
C12 0.0230(18) 0.038(2) 0.0266(19) 0.0103(16) 0.0069(15) 0.0004(16)
C13 0.0252(19) 0.041(2) 0.032(2) 0.0064(17) 0.0123(16) -0.0025(17)
C14 0.0169(16) 0.037(2) 0.0287(19) 0.0035(16) 0.0073(15) 0.0006(15)
C15 0.0170(16) 0.0285(18) 0.0201(16) -0.0018(14) 0.0044(13) 0.0008(14)
C16 0.0150(15) 0.0225(17) 0.0237(17) -0.0004(13) 0.0041(13) 0.0003(13)
C17 0.0209(17) 0.034(2) 0.0238(17) 0.0004(15) 0.0076(14) 0.0029(15)
C18 0.0215(18) 0.038(2) 0.034(2) -0.0062(17) 0.0116(16) 0.0037(16)
C19 0.0239(18) 0.033(2) 0.034(2) 0.0009(16) 0.0096(16) 0.0078(16)
C20 0.0183(16) 0.0290(19) 0.0264(18) 0.0015(15) 0.0038(14) 0.0035(14)
C21 0.0276(19) 0.036(2) 0.0234(18) -0.0033(16) 0.0031(15) 0.0001(16)
C22 0.037(2) 0.037(2) 0.0257(19) -0.0107(17) 0.0048(17) -0.0021(18)
C23 0.038(2) 0.027(2) 0.038(2) -0.0064(17) 0.0112(18) 0.0009(17)
C24 0.0239(18) 0.0277(19) 0.0252(18) -0.0019(15) 0.0036(15) 0.0006(15)
C25 0.0209(17) 0.0237(17) 0.0218(17) -0.0016(14) 0.0069(14) -0.0019(14)
C26 0.0184(16) 0.0222(17) 0.0217(16) -0.0017(13) 0.0060(13) -0.0003(13)
C27 0.0271(19) 0.0238(18) 0.0246(18) -0.0020(14) 0.0044(15) -0.0058(15)
C28 0.031(2) 0.0262(19) 0.0301(19) 0.0012(15) 0.0105(16) -0.0049(16)
C29 0.0266(18) 0.0292(19) 0.0223(17) 0.0031(15) 0.0059(15) -0.0022(15)
C30 0.0178(16) 0.0253(18) 0.0182(16) -0.0022(13) 0.0054(13) -0.0002(13)
C31 0.0192(16) 0.0272(18) 0.0180(16) 0.0013(13) 0.0060(13) 0.0008(13)
C32 0.0231(18) 0.037(2) 0.0234(18) -0.0011(15) 0.0093(15) -0.0068(15)
C33 0.0298(19) 0.036(2) 0.0240(18) -0.0014(15) 0.0134(16) -0.0088(16)
C34 0.0268(18) 0.034(2) 0.0196(16) 0.0004(15) 0.0077(15) -0.0037(16)
C35 0.0189(16) 0.0244(17) 0.0172(15) -0.0006(13) 0.0067(13) 0.0012(13)
C36 0.0206(16) 0.0232(17) 0.0183(16) 0.0002(13) 0.0045(13) 0.0011(13)
C37 0.0257(18) 0.0299(19) 0.0226(17) -0.0021(15) 0.0084(15) 0.0007(15)
C38 0.033(2) 0.035(2) 0.0267(19) -0.0034(16) 0.0146(16) 0.0002(16)
C39 0.032(2) 0.039(2) 0.0203(17) -0.0069(16) 0.0058(16) -0.0030(17)
C40 0.0252(18) 0.035(2) 0.0236(18) -0.0025(15) 0.0064(15) -0.0022(16)
C41 0.024(2) 0.032(2) 0.0229(17) -0.0018(15) 0.0073(15) -0.0012(15)
C42 0.083(5) 0.059(4) 0.059(4) -0.017(3) -0.008(3) 0.025(3)
Cl1 0.0651(9) 0.0496(8) 0.0854(11) -0.0225(8) 0.0121(8) -0.0061(7)
Cl2 0.1054(14) 0.0512(8) 0.0658(9) 0.0124(7) 0.0220(9) 0.0301(9)
C43 0.082(5) 0.062(4) 0.096(5) 0.019(4) 0.051(4) 0.001(3)
Cl3 0.0758(11) 0.0866(12) 0.0850(12) 0.0461(10) 0.0122(9) 0.0210(9)
Cl4 0.210(3) 0.153(3) 0.206(3) -0.048(2) 0.174(3) -0.040(2)
P1 0.0376(8) 0.0470(10) 0.0332(8) 0.000 0.0180(7) 0.000
F1 0.0510(16) 0.0662(19) 0.0326(13) -0.0090(13) 0.0198(12) 0.0030(14)
F2 0.0417(15) 0.067(2) 0.0539(17) 0.0133(15) 0.0250(14) -0.0003(14)
F3 0.063(2) 0.064(2) 0.073(2) -0.0336(18) 0.0225(18) -0.0119(17)

loop_
_atom_type_symbol
_atom_type_description
_atom_type_scat_dispersion_real
_atom_type_scat_dispersion_imag
_atom_type_scat_source
C C 0.0033 0.0016 'International Tables Vol C Tables 4.2.6.8 and 6.1.1.4'
H H 0.0000 0.0000 'International Tables Vol C Tables 4.2.6.8 and 6.1.1.4'
N N 0.0061 0.0033 'International Tables Vol C Tables 4.2.6.8 and 6.1.1.4'
F F 0.0171 0.0103 'International Tables Vol C Tables 4.2.6.8 and 6.1.1.4'
P P 0.1023 0.0942 'International Tables Vol C Tables 4.2.6.8 and 6.1.1.4'
S S 0.1246 0.1234 'International Tables Vol C Tables 4.2.6.8 and 6.1.1.4'
Cl Cl 0.1484 0.1585 'International Tables Vol C Tables 4.2.6.8 and 6.1.1.4'
Ni Ni 0.3393 1.1124 'International Tables Vol C Tables 4.2.6.8 and 6.1.1.4'
Ru Ru -1.2594 0.8363 'International Tables Vol C Tables 4.2.6.8 and 6.1.1.4'

loop_
_geom_angle_atom_site_label_1
_geom_angle_atom_site_label_2
_geom_angle_atom_site_label_3
_geom_angle
_geom_angle_site_symmetry_1
_geom_angle_site_symmetry_3
_geom_angle_publ_flag
N11 Ru1 N11 90.02(18) 2_656 . ?
N11 Ru1 N4 179.85(14) 2_656 2_656 ?
N11 Ru1 N4 90.12(13) . 2_656 ?
N11 Ru1 N4 90.12(13) 2_656 . ?
N11 Ru1 N4 179.85(14) . . ?
N4 Ru1 N4 89.73(19) 2_656 . ?
N11 Ru1 M1' 90.30(8) 2_656 2_656 ?
N11 Ru1 M1' 90.13(8) . 2_656 ?
N4 Ru1 M1' 89.69(8) 2_656 2_656 ?
N4 Ru1 M1' 89.88(8) . 2_656 ?
N11 Ru1 M1 90.30(8) 2_656 2_656 ?
N11 Ru1 M1 90.13(8) . 2_656 ?
N4 Ru1 M1 89.69(8) 2_656 2_656 ?
N4 Ru1 M1 89.88(8) . 2_656 ?
N11 Ru1 M1 90.13(8) 2_656 . ?
N11 Ru1 M1 90.30(8) . . ?
N4 Ru1 M1 89.88(8) 2_656 . ?
N4 Ru1 M1 89.69(8) . . ?
M1 Ru1 M1 179.39(2) 2_656 . ?
N11 Ru1 M1' 90.13(8) 2_656 . ?
N11 Ru1 M1' 90.30(8) . . ?
N4 Ru1 M1' 89.88(8) 2_656 . ?
N4 Ru1 M1' 89.69(8) . . ?
M1' Ru1 M1' 179.39(2) 2_656 . ?
N10 M1 N3 179.56(12) . . ?
N10 M1 N5 90.01(12) . 2_656 ?
N3 M1 N5 89.64(12) . 2_656 ?
N10 M1 N12 90.00(12) . 2_656 ?
N3 M1 N12 90.35(12) . 2_656 ?
N5 M1 N12 179.71(12) 2_656 2_656 ?
N10 M1 Ru1 89.66(8) . . ?
N3 M1 Ru1 90.07(8) . . ?
N5 M1 Ru1 89.94(8) 2_656 . ?
N12 M1 Ru1 89.77(8) 2_656 . ?
N10 M1 Ni2 90.37(8) . . ?
N3 M1 Ni2 89.90(8) . . ?
N5 M1 Ni2 90.24(8) 2_656 . ?
N12 M1 Ni2 90.05(8) 2_656 . ?
Ru1 M1 Ni2 179.82(2) . . ?
N10 M1' N3 179.56(12) . . ?
N10 M1' N5 90.01(12) . 2_656 ?
N3 M1' N5 89.64(12) . 2_656 ?
N10 M1' N12 90.00(12) . 2_656 ?
N3 M1' N12 90.35(12) . 2_656 ?
N5 M1' N12 179.71(12) 2_656 2_656 ?
N10 M1' Ru1 89.66(8) . . ?
N3 M1' Ru1 90.07(8) . . ?
N5 M1' Ru1 89.94(8) 2_656 . ?
N12 M1' Ru1 89.77(8) 2_656 . ?
N10 M1' Ni2 90.37(8) . . ?
N3 M1' Ni2 89.90(8) . . ?
N5 M1' Ni2 90.24(8) 2_656 . ?
N12 M1' Ni2 90.05(8) 2_656 . ?
Ru1 M1' Ni2 179.82(2) . . ?
N15 Ni1 N14 99.26(11) . 2_656 ?
N15 Ni1 N8 97.45(11) . . ?
N14 Ni1 N8 87.77(13) 2_656 . ?
N15 Ni1 N1 97.78(11) . . ?
N14 Ni1 N1 87.24(12) 2_656 . ?
N8 Ni1 N1 164.55(11) . . ?
N15 Ni1 N7 96.79(11) . 2_656 ?
N14 Ni1 N7 163.86(11) 2_656 2_656 ?
N8 Ni1 N7 88.45(12) . 2_656 ?
N1 Ni1 N7 92.32(12) . 2_656 ?
N15 Ni1 Ni2 178.49(9) . . ?
N14 Ni1 Ni2 82.25(8) 2_656 . ?
N8 Ni1 Ni2 82.67(8) . . ?
N1 Ni1 Ni2 82.17(8) . . ?
N7 Ni1 Ni2 81.71(8) 2_656 . ?
N6 Ni2 N9 90.29(13) 2_656 . ?
N6 Ni2 N2 89.14(13) 2_656 . ?
N9 Ni2 N2 174.69(12) . . ?
N6 Ni2 N13 174.75(12) 2_656 2_656 ?
N9 Ni2 N13 89.67(13) . 2_656 ?
N2 Ni2 N13 90.41(13) . 2_656 ?
N6 Ni2 M1 87.17(9) 2_656 . ?
N9 Ni2 M1 87.20(9) . . ?
N2 Ni2 M1 87.50(8) . . ?
N13 Ni2 M1 87.58(9) 2_656 . ?
N6 Ni2 M1' 87.17(9) 2_656 . ?
N9 Ni2 M1' 87.20(9) . . ?
N2 Ni2 M1' 87.50(8) . . ?
N13 Ni2 M1' 87.58(9) 2_656 . ?
N6 Ni2 Ni1 92.44(9) 2_656 . ?
N9 Ni2 Ni1 91.66(9) . . ?
N2 Ni2 Ni1 93.64(8) . . ?
N13 Ni2 Ni1 92.81(9) 2_656 . ?
M1 Ni2 Ni1 178.79(2) . . ?
M1' Ni2 Ni1 178.79(2) . . ?
C1 N1 C5 118.9(3) . . ?
C1 N1 Ni1 118.5(2) . . ?
C5 N1 Ni1 122.5(2) . . ?
C6 N2 C5 122.3(3) . . ?
C6 N2 Ni2 121.2(2) . . ?
C5 N2 Ni2 116.4(2) . . ?
C6 N3 C10 121.4(3) . . ?
C6 N3 M1' 117.0(2) . . ?
C10 N3 M1' 121.6(2) . . ?
C6 N3 M1 117.0(2) . . ?
C10 N3 M1 121.6(2) . . ?
C10 N4 C11 123.7(3) . . ?
C10 N4 Ru1 118.3(2) . . ?
C11 N4 Ru1 118.0(2) . . ?
C15 N5 C11 121.8(3) . . ?
C15 N5 M1' 116.5(2) . 2_656 ?
C11 N5 M1' 121.5(2) . 2_656 ?
C15 N5 M1 116.5(2) . 2_656 ?
C11 N5 M1 121.5(2) . 2_656 ?
C15 N6 C16 121.2(3) . . ?
C15 N6 Ni2 122.0(2) . 2_656 ?
C16 N6 Ni2 116.1(2) . 2_656 ?
C16 N7 C20 118.3(3) . . ?
C16 N7 Ni1 121.8(2) . 2_656 ?
C20 N7 Ni1 119.2(2) . 2_656 ?
C21 N8 C25 119.2(3) . . ?
C21 N8 Ni1 119.1(3) . . ?
C25 N8 Ni1 121.5(2) . . ?
C25 N9 C26 121.7(3) . . ?
C25 N9 Ni2 117.4(2) . . ?
C26 N9 Ni2 120.8(2) . . ?
C26 N10 C30 121.3(3) . . ?
C26 N10 M1' 116.8(2) . . ?
C30 N10 M1' 121.9(2) . . ?
C26 N10 M1 116.8(2) . . ?
C30 N10 M1 121.9(2) . . ?
C31 N11 C30 124.1(3) . . ?
C31 N11 Ru1 118.1(2) . . ?
C30 N11 Ru1 117.8(2) . . ?
C31 N12 C35 121.7(3) . . ?
C31 N12 M1' 121.5(2) . 2_656 ?
C35 N12 M1' 116.8(2) . 2_656 ?
C31 N12 M1 121.5(2) . 2_656 ?
C35 N12 M1 116.8(2) . 2_656 ?
C35 N13 C36 122.2(3) . . ?
C35 N13 Ni2 121.0(2) . 2_656 ?
C36 N13 Ni2 116.7(2) . 2_656 ?
C40 N14 C36 119.0(3) . . ?
C40 N14 Ni1 118.4(2) . 2_656 ?
C36 N14 Ni1 122.5(2) . 2_656 ?
C41 N15 Ni1 160.2(3) . . ?
N1 C1 C2 123.7(4) . . ?
C1 C2 C3 118.0(4) . . ?
C4 C3 C2 119.3(4) . . ?
C3 C4 C5 119.9(3) . . ?
N1 C5 N2 116.0(3) . . ?
N1 C5 C4 119.9(3) . . ?
N2 C5 C4 124.0(3) . . ?
N3 C6 N2 116.1(3) . . ?
N3 C6 C7 119.4(3) . . ?
N2 C6 C7 124.4(3) . . ?
C8 C7 C6 119.4(3) . . ?
C7 C8 C9 120.7(4) . . ?
C8 C9 C10 119.2(3) . . ?
N3 C10 N4 114.3(3) . . ?
N3 C10 C9 119.6(3) . . ?
N4 C10 C9 125.7(3) . . ?
N5 C11 N4 114.7(3) . . ?
N5 C11 C12 119.5(3) . . ?
N4 C11 C12 125.7(3) . . ?
C13 C12 C11 119.0(3) . . ?
C14 C13 C12 121.1(4) . . ?
C13 C14 C15 119.2(3) . . ?
N5 C15 N6 116.1(3) . . ?
N5 C15 C14 119.2(3) . . ?
N6 C15 C14 124.7(3) . . ?
N7 C16 N6 115.2(3) . . ?
N7 C16 C17 121.0(3) . . ?
N6 C16 C17 123.5(3) . . ?
C18 C17 C16 119.3(3) . . ?
C17 C18 C19 119.9(4) . . ?
C20 C19 C18 118.2(4) . . ?
N7 C20 C19 123.3(3) . . ?
N8 C21 C22 123.4(4) . . ?
C21 C22 C23 118.3(4) . . ?
C24 C23 C22 119.4(4) . . ?
C23 C24 C25 120.2(4) . . ?
N8 C25 N9 115.6(3) . . ?
N8 C25 C24 119.5(3) . . ?
N9 C25 C24 124.7(3) . . ?
N10 C26 N9 116.0(3) . . ?
N10 C26 C27 119.8(3) . . ?
N9 C26 C27 124.2(3) . . ?
C28 C27 C26 119.0(3) . . ?
C27 C28 C29 121.1(4) . . ?
C28 C29 C30 118.9(3) . . ?
N10 C30 N11 114.7(3) . . ?
N10 C30 C29 119.4(3) . . ?
N11 C30 C29 125.8(3) . . ?
N12 C31 N11 114.9(3) . . ?
N12 C31 C32 119.5(3) . . ?
N11 C31 C32 125.4(3) . . ?
C33 C32 C31 118.9(3) . . ?
C34 C33 C32 121.4(4) . . ?
C33 C34 C35 119.2(3) . . ?
N12 C35 N13 116.0(3) . . ?
N12 C35 C34 119.1(3) . . ?
N13 C35 C34 124.9(3) . . ?
N14 C36 N13 115.6(3) . . ?
N14 C36 C37 120.2(3) . . ?
N13 C36 C37 124.1(3) . . ?
C38 C37 C36 119.4(4) . . ?
C37 C38 C39 119.9(4) . . ?
C40 C39 C38 118.1(4) . . ?
N14 C40 C39 123.4(4) . . ?
N15 C41 S1 178.3(4) . . ?
Cl1 C42 Cl2 112.4(3) . . ?
Cl4 C43 Cl3 109.4(4) . . ?
F3 P1 F3 90.7(3) 2_655 . ?
F3 P1 F1 89.82(18) 2_655 . ?
F3 P1 F1 178.95(19) . . ?
F3 P1 F1 178.95(19) 2_655 2_655 ?
F3 P1 F1 89.82(18) . 2_655 ?
F1 P1 F1 89.7(2) . 2_655 ?
F3 P1 F2 89.70(18) 2_655 . ?
F3 P1 F2 90.90(18) . . ?
F1 P1 F2 90.01(16) . . ?
F1 P1 F2 89.38(15) 2_655 . ?
F3 P1 F2 90.90(18) 2_655 2_655 ?
F3 P1 F2 89.70(18) . 2_655 ?
F1 P1 F2 89.38(15) . 2_655 ?
F1 P1 F2 90.01(16) 2_655 2_655 ?
F2 P1 F2 179.1(3) . 2_655 ?

loop_
_geom_bond_atom_site_label_1
_geom_bond_atom_site_label_2
_geom_bond_distance
_geom_bond_site_symmetry_2
_geom_bond_publ_flag
Ru1 N11 2.022(3) 2_656 ?
Ru1 N11 2.022(3) . ?
Ru1 N4 2.024(3) 2_656 ?
Ru1 N4 2.024(3) . ?
Ru1 M1' 2.2498(3) 2_656 ?
Ru1 M1 2.2498(3) 2_656 ?
Ru1 M1 2.2499(3) . ?
Ru1 M1' 2.2499(3) . ?
M1 N10 1.981(3) . ?
M1 N3 1.984(3) . ?
M1 N5 1.990(3) 2_656 ?
M1 N12 1.992(3) 2_656 ?
M1 Ni2 2.3022(5) . ?
M1' N10 1.981(3) . ?
M1' N3 1.984(3) . ?
M1' N5 1.990(3) 2_656 ?
M1' N12 1.992(3) 2_656 ?
M1' Ni2 2.3022(5) . ?
Ni1 N15 2.048(3) . ?
Ni1 N14 2.084(3) 2_656 ?
Ni1 N8 2.086(3) . ?
Ni1 N1 2.099(3) . ?
Ni1 N7 2.109(3) 2_656 ?
Ni1 Ni2 2.3771(6) . ?
Ni2 N6 1.900(3) 2_656 ?
Ni2 N9 1.901(3) . ?
Ni2 N2 1.902(3) . ?
Ni2 N13 1.903(3) 2_656 ?
S1 C41 1.627(4) . ?
N1 C1 1.347(5) . ?
N1 C5 1.352(4) . ?
N2 C6 1.375(4) . ?
N2 C5 1.384(4) . ?
N3 C6 1.366(4) . ?
N3 C10 1.377(4) . ?
N4 C10 1.385(4) . ?
N4 C11 1.388(4) . ?
N5 C15 1.366(4) . ?
N5 C11 1.370(4) . ?
N5 M1' 1.990(3) 2_656 ?
N5 M1 1.990(3) 2_656 ?
N6 C15 1.373(4) . ?
N6 C16 1.385(4) . ?
N6 Ni2 1.900(3) 2_656 ?
N7 C16 1.355(5) . ?
N7 C20 1.358(5) . ?
N7 Ni1 2.109(3) 2_656 ?
N8 C21 1.355(5) . ?
N8 C25 1.355(5) . ?
N9 C25 1.378(4) . ?
N9 C26 1.383(4) . ?
N10 C26 1.367(4) . ?
N10 C30 1.376(4) . ?
N11 C31 1.386(4) . ?
N11 C30 1.387(4) . ?
N12 C31 1.371(4) . ?
N12 C35 1.373(4) . ?
N12 M1' 1.992(3) 2_656 ?
N12 M1 1.992(3) 2_656 ?
N13 C35 1.378(4) . ?
N13 C36 1.386(4) . ?
N13 Ni2 1.903(3) 2_656 ?
N14 C40 1.351(5) . ?
N14 C36 1.358(4) . ?
N14 Ni1 2.084(3) 2_656 ?
N15 C41 1.114(5) . ?
C1 C2 1.370(6) . ?
C2 C3 1.389(6) . ?
C3 C4 1.380(5) . ?
C4 C5 1.409(5) . ?
C6 C7 1.399(5) . ?
C7 C8 1.383(5) . ?
C8 C9 1.385(5) . ?
C9 C10 1.393(5) . ?
C11 C12 1.393(5) . ?
C12 C13 1.389(5) . ?
C13 C14 1.372(5) . ?
C14 C15 1.404(5) . ?
C16 C17 1.402(5) . ?
C17 C18 1.375(5) . ?
C18 C19 1.390(6) . ?
C19 C20 1.368(5) . ?
C21 C22 1.359(6) . ?
C22 C23 1.387(6) . ?
C23 C24 1.377(5) . ?
C24 C25 1.403(5) . ?
C26 C27 1.397(5) . ?
C27 C28 1.376(5) . ?
C28 C29 1.391(5) . ?
C29 C30 1.396(5) . ?
C31 C32 1.394(5) . ?
C32 C33 1.380(5) . ?
C33 C34 1.380(5) . ?
C34 C35 1.394(5) . ?
C36 C37 1.410(5) . ?
C37 C38 1.378(5) . ?
C38 C39 1.391(6) . ?
C39 C40 1.368(6) . ?
C42 Cl1 1.745(8) . ?
C42 Cl2 1.771(8) . ?
C43 Cl4 1.729(7) . ?
C43 Cl3 1.773(8) . ?
P1 F3 1.596(3) 2_655 ?
P1 F3 1.596(3) . ?
P1 F1 1.598(3) . ?
P1 F1 1.598(3) 2_655 ?
P1 F2 1.600(3) . ?
P1 F2 1.600(3) 2_655 ?
